data_7250571
loop_
_publ_author_name
'Charkin, Dmitri O.'
'Ivanov, Semen A.'
'Kireev, Vadim E.'
'Gosteva, Alevtina N.'
'Kompanchenko, Alena A.'
'Banaru, Alexander M.'
'Stefanovich, Sergey Yu.'
'Tananaev, Ivan G.'
'Aksenov, Sergey M.'

_publ_section_title
;
 (C3H5N2)3[Be2F7]: the first imidazolium fluoroberyllate with a
 non-centrosymmetric structure based on linear tetrahedral
 [Be2F7]3&#x2212; anions
;
_journal_issue 30
_journal_name_full CrystEngComm
_journal_page_first 5184
_journal_page_last 5192
_journal_paper_doi 10.1039/D5CE00292C
_journal_volume 27
_journal_year 2025
_chemical_formula_sum 'C9 H15 Be2 F7 N6'
_chemical_formula_weight 358.3
_space_group_IT_number 155
_space_group_name_Hall 'R 3 2"'
_space_group_name_H-M_alt 'R 3 2 :H'
_symmetry_cell_setting trigonal
_symmetry_Int_Tables_number 155
_symmetry_space_group_name_Hall 'R 3 2"'
_symmetry_space_group_name_H-M 'R 3 2 :H'
_cell_angle_alpha 90
_cell_angle_beta 90
_cell_angle_gamma 120
_cell_formula_units_Z 3
_cell_length_a 9.5908(4)
_cell_length_b 9.5908(4)
_cell_length_c 15.7681(8)
_cell_measurement_reflns_used 4447
_cell_measurement_temperature 293
_cell_measurement_theta_max 31.18
_cell_measurement_theta_min 3.57
_cell_volume 1256.09(10)
_computing_cell_refinement 'CrysAlisPro 1.171.41.123a (Rigaku OD, 2022)'
_computing_data_collection 'CrysAlisPro 1.171.41.123a (Rigaku OD, 2022)'
_computing_data_reduction 'CrysAlisPro 1.171.41.123a (Rigaku OD, 2022)'
_diffrn_ambient_temperature 293
_diffrn_detector 'Hybrid Pixel Array Detector'
_diffrn_detector_area_resol_mean 10.0000
_diffrn_measured_fraction_theta_full 0.98
_diffrn_measured_fraction_theta_max 0.93
_diffrn_measurement_device 'four-circle diffractometer'
_diffrn_measurement_device_type 'XtaLAB Synergy, Dualflex, HyPix'
_diffrn_measurement_method '\w scans'
_diffrn_radiation_monochromator mirror
_diffrn_radiation_probe x-ray
_diffrn_radiation_source 'X-ray tube'
_diffrn_radiation_type 'Mo K\a'
_diffrn_radiation_wavelength 0.71073
_diffrn_reflns_av_R_equivalents 0.0333
_diffrn_reflns_av_unetI/netI 0.0139
_diffrn_reflns_limit_h_max 11
_diffrn_reflns_limit_h_min -13
_diffrn_reflns_limit_k_max 13
_diffrn_reflns_limit_k_min -13
_diffrn_reflns_limit_l_max 21
_diffrn_reflns_limit_l_min -20
_diffrn_reflns_number 5655
_diffrn_reflns_theta_full 29.85
_diffrn_reflns_theta_max 31.27
_diffrn_reflns_theta_min 3.56
_diffrn_source 'micro-focus sealed X-ray tube'
_exptl_absorpt_coefficient_mu 0.143
_exptl_absorpt_correction_T_max 1
_exptl_absorpt_correction_T_min 0.667
_exptl_absorpt_correction_type multi-scan
_exptl_absorpt_process_details
;
CrysAlisPro 1.171.41.123a (Rigaku Oxford Diffraction, 2022)
Empirical absorption correction using spherical harmonics,
implemented in SCALE3 ABSPACK scaling algorithm.
;
_exptl_crystal_density_diffrn 1.4209
_exptl_crystal_description 'Crystal of unknown shape'
_exptl_crystal_F_000 546
_refine_diff_density_max 0.06
_refine_diff_density_min -0.07
_refine_ls_abs_structure_details '  302 of Friedel pairs used in the refinement'
_refine_ls_extinction_method none
_refine_ls_goodness_of_fit_gt 1.31
_refine_ls_goodness_of_fit_ref 1.28
_refine_ls_hydrogen_treatment mixed
_refine_ls_number_constraints 4
_refine_ls_number_parameters 44
_refine_ls_number_reflns 747
_refine_ls_number_restraints 0
_refine_ls_R_factor_all 0.0227
_refine_ls_R_factor_gt 0.0208
_refine_ls_shift/su_max 0.0252
_refine_ls_shift/su_mean 0.0064
_refine_ls_structure_factor_coef F
_refine_ls_weighting_details w=1/(\s^2^(F)+0.0001F^2^)
_refine_ls_weighting_scheme sigma
_refine_ls_wR_factor_gt 0.0220
_refine_ls_wR_factor_ref 0.0223
_reflns_number_gt 693
_reflns_number_total 747
_reflns_threshold_expression I>3\s(I)
_cod_data_source_file d5ce00292c1.cif
_cod_data_source_block I
_cod_depositor_comments
;
The following automatic conversions were performed:

data item '_diffrn_radiation_probe' value 'X-ray' was changed to
'x-ray' in accordance with the
/home/data/users/saulius/crontab/automatic-downloads/rss-feeds/RSC/lib/dictionaries/cif_core.dic
dictionary named 'cif_core.dic' version 2.4.2 last updated on
2011-04-26.

Automatic conversion script
Id: cif_fix_values 8170 2020-07-09 18:12:32Z antanas 

 Adding full bibliography for 7250571.cif.
;
_cod_original_sg_symbol_Hall 'R 3;2"'
_cod_original_sg_symbol_H-M 'R 3 2'
_cod_database_code 7250571

loop_
_space_group_symop_id
_space_group_symop_operation_xyz
1 x,y,z
2 -y,x-y,z
3 -x+y,-x,z
4 y,x,-z
5 x-y,-y,-z
6 -x,-x+y,-z
7 x+2/3,y+1/3,z+1/3
8 -y+2/3,x-y+1/3,z+1/3
9 -x+y+2/3,-x+1/3,z+1/3
10 y+2/3,x+1/3,-z+1/3
11 x-y+2/3,-y+1/3,-z+1/3
12 -x+2/3,-x+y+1/3,-z+1/3
13 x+1/3,y+2/3,z+2/3
14 -y+1/3,x-y+2/3,z+2/3
15 -x+y+1/3,-x+2/3,z+2/3
16 y+1/3,x+2/3,-z+2/3
17 x-y+1/3,-y+2/3,-z+2/3
18 -x+1/3,-x+y+2/3,-z+2/3

loop_
_atom_site_label
_atom_site_type_symbol
_atom_site_fract_x
_atom_site_fract_y
_atom_site_fract_z
_atom_site_adp_type
_atom_site_U_iso_or_equiv
_atom_site_site_symmetry_multiplicity
_atom_site_occupancy
_atom_site_calc_flag
_atom_site_refinement_flags
_atom_site_disorder_assembly
_atom_site_disorder_group
F1 F 0.53154(5) 0.36238(6) 0.46256(3) Uani 0.0411(2) 18 1 d . . .
F2 F 0.666667 0.333333 0.333333 Uani 0.0516(4) 3 1 d . . .
N1 N 0.21993(8) 0.38399(8) 0.39594(4) Uani 0.0386(2) 18 1 d . . .
C1 C 0.07408(10) 0.36577(10) 0.37277(5) Uani 0.0415(3) 18 1 d . . .
C2 C 0.27531(11) 0.333333 0.333333 Uani 0.0391(3) 9 1 d . . .
Be1 Be 0.666667 0.333333 0.43244(7) Uani 0.0219(3) 6 1 d . . .
H1 H 0.3624(18) 0.333333 0.333333 Uiso 0.048(4) 9 1 d . . .
H2 H -0.0413(14) 0.2742(12) 0.2601(8) Uiso 0.057(3) 18 1 d . . .
H3 H 0.268354 0.422647 0.444072 Uiso 0.0463 18 1 d . . .

loop_
_atom_site_aniso_label
_atom_site_aniso_type_symbol
_atom_site_aniso_U_11
_atom_site_aniso_U_22
_atom_site_aniso_U_33
_atom_site_aniso_U_12
_atom_site_aniso_U_13
_atom_site_aniso_U_23
F1 F 0.0411(2) 0.0560(3) 0.0375(2) 0.0329(2) 0.01442(17) 0.01186(18)
F2 F 0.0717(5) 0.0717(5) 0.0114(4) 0.0358(3) 0 0
N1 N 0.0420(3) 0.0426(3) 0.0303(3) 0.0207(3) -0.0085(2) -0.0133(2)
C1 C 0.0405(4) 0.0473(4) 0.0415(4) 0.0255(3) 0.0009(3) -0.0096(3)
C2 C 0.0355(3) 0.0460(5) 0.0392(5) 0.0230(3) -0.00617(19) -0.0123(4)
Be1 Be 0.0260(4) 0.0260(4) 0.0138(4) 0.01299(18) 0 0

loop_
_atom_type_symbol
_atom_type_scat_dispersion_real
_atom_type_scat_dispersion_imag
_atom_type_scat_source
C 0.0033 0.0016 'International Tables Vol C tables 4.2.6.8 and 6.1.1.1'
H 0.0000 0.0000 'International Tables Vol C tables 4.2.6.8 and 6.1.1.1'
Be 0.0005 0.0002 'International Tables Vol C tables 4.2.6.8 and 6.1.1.1'
F 0.0171 0.0103 'International Tables Vol C tables 4.2.6.8 and 6.1.1.1'
N 0.0061 0.0033 'International Tables Vol C tables 4.2.6.8 and 6.1.1.1'

loop_
_exptl_crystal_face_index_h
_exptl_crystal_face_index_k
_exptl_crystal_face_index_l
_exptl_crystal_face_perp_dist
? ? ? ?

loop_
_geom_angle_atom_site_label_1
_geom_angle_atom_site_label_2
_geom_angle_atom_site_label_3
_geom_angle_site_symmetry_1
_geom_angle_site_symmetry_2
_geom_angle_site_symmetry_3
_geom_angle
_geom_angle_publ_flag
N1 F1 Be1 4_556 . . 116.96(5) ?
Be1 F2 Be1 . . 16_545 180 ?
F1 N1 C1 4_556 . . 121.17(6) ?
F1 N1 C2 4_556 . . 129.41(6) ?
F1 N1 H3 4_556 . . 7 ?
C1 N1 C2 . . . 109.02(7) ?
C1 N1 H3 . . . 125.48 ?
C2 N1 H3 . . . 125.49 ?
N1 C1 C1 . . 17_555 106.77(10) ?
N1 C1 H2 . . 17_555 122.2(8) ?
C1 C1 H2 17_555 . 17_555 131.0(8) ?
N1 C2 N1 . . 17_555 108.40(9) ?
N1 C2 H1 . . . 125.80(5) ?
N1 C2 H1 17_555 . . 125.80(6) ?
F1 Be1 F1 . . 2_655 110.83(5) ?
F1 Be1 F1 . . 3_665 110.83(5) ?
F1 Be1 F2 . . . 108.07(4) ?
F1 Be1 F1 2_655 . 3_665 110.83(5) ?
F1 Be1 F2 2_655 . . 108.07(4) ?
F1 Be1 F2 3_665 . . 108.07(4) ?

loop_
_geom_bond_atom_site_label_1
_geom_bond_atom_site_label_2
_geom_bond_site_symmetry_1
_geom_bond_site_symmetry_2
_geom_bond_distance
_geom_bond_publ_flag
F1 N1 . 4_556 2.6294(8) ?
F1 Be1 . . 1.5309(7) ?
F2 Be1 . . 1.5627(11) ?
F2 Be1 . 16_545 1.5627(11) ?
N1 C1 . . 1.3697(13) ?
N1 C2 . . 1.3231(10) ?
N1 H3 . . 0.87 ?
C1 C1 . 17_555 1.3556(11) ?
C1 H2 . 17_555 0.880(14) ?
C2 H1 . . 0.832(19) ?

loop_
_geom_hbond_atom_site_label_D
_geom_hbond_atom_site_label_H
_geom_hbond_atom_site_label_A
_geom_hbond_site_symmetry_D
_geom_hbond_site_symmetry_H
_geom_hbond_site_symmetry_A
_geom_hbond_distance_DH
_geom_hbond_distance_HA
_geom_hbond_distance_DA
_geom_hbond_angle_DHA
_geom_hbond_publ_flag
C1 H2 F1 17_555 . 16_445 0.880(11) 2.418(10) 3.2733(14) 164.0(11) ?
N1 H3 F1 . . 4_556 0.87 1.77 2.6294(8) 169.56 ?

loop_
_geom_torsion_atom_site_label_1
_geom_torsion_atom_site_label_2
_geom_torsion_atom_site_label_3
_geom_torsion_atom_site_label_4
_geom_torsion_site_symmetry_1
_geom_torsion_site_symmetry_2
_geom_torsion_site_symmetry_3
_geom_torsion_site_symmetry_4
_geom_torsion
_geom_torsion_publ_flag
? ? ? ? ? ? ? ? ? ?

loop_
_restr_angle_atom_site_label_1
_restr_angle_site_symmetry_1
_restr_angle_atom_site_label_2
_restr_angle_site_symmetry_2
_restr_angle_atom_site_label_3
_restr_angle_site_symmetry_3
_restr_angle_target
_restr_angle_target_weight_param
? ? ? ? ? ? ? ?

loop_
_restr_distance_atom_site_label_1
_restr_distance_site_symmetry_1
_restr_distance_atom_site_label_2
_restr_distance_site_symmetry_2
_restr_distance_target
_restr_distance_target_weight_param
? ? ? ? ? ?

loop_
_restr_equal_angle_atom_site_label_1
_restr_equal_angle_site_symmetry_1
_restr_equal_angle_atom_site_label_2
_restr_equal_angle_site_symmetry_2
_restr_equal_angle_atom_site_label_3
_restr_equal_angle_site_symmetry_3
_restr_equal_angle_class_class_id
_restr_equal_angle_class_target_weight_param
? ? ? ? ? ? ? ?

loop_
_restr_equal_distance_atom_site_label_1
_restr_equal_distance_site_symmetry_1
_restr_equal_distance_atom_site_label_2
_restr_equal_distance_site_symmetry_2
_restr_equal_distance_class_class_id
_restr_equal_distance_class_target_weight_param
? ? ? ? ? ?

loop_
_restr_equal_torsion_atom_site_label_1
_restr_equal_torsion_site_symmetry_1
_restr_equal_torsion_atom_site_label_2
_restr_equal_torsion_site_symmetry_2
_restr_equal_torsion_atom_site_label_3
_restr_equal_torsion_site_symmetry_3
_restr_equal_torsion_atom_site_label_4
_restr_equal_torsion_site_symmetry_4
_restr_equal_torsion_class_class_id
_restr_equal_torsion_class_target_weight_param
? ? ? ? ? ? ? ? ? ?

loop_
_restr_torsion_atom_site_label_1
_restr_torsion_site_symmetry_1
_restr_torsion_atom_site_label_2
_restr_torsion_site_symmetry_2
_restr_torsion_atom_site_label_3
_restr_torsion_site_symmetry_3
_restr_torsion_atom_site_label_4
_restr_torsion_site_symmetry_4
_restr_torsion_angle_target
_restr_torsion_weight_param
? ? ? ? ? ? ? ? ? ?

loop_
_twin_individual_id
_twin_individual_mass_fraction_refined
_twin_individual_twin_matrix_11
_twin_individual_twin_matrix_12
_twin_individual_twin_matrix_13
_twin_individual_twin_matrix_21
_twin_individual_twin_matrix_22
_twin_individual_twin_matrix_23
_twin_individual_twin_matrix_31
_twin_individual_twin_matrix_32
_twin_individual_twin_matrix_33
? ? ? ? ? ? ? ? ? ? ?

loop_
_jana_atom_site_adp_c_label
_jana_atom_site_adp_c_type_symbol
_jana_atom_site_adp_c_111
_jana_atom_site_adp_c_112
_jana_atom_site_adp_c_113
_jana_atom_site_adp_c_122
_jana_atom_site_adp_c_123
_jana_atom_site_adp_c_133
_jana_atom_site_adp_c_222
_jana_atom_site_adp_c_223
_jana_atom_site_adp_c_233
_jana_atom_site_adp_c_333
? ? ? ? ? ? ? ? ? ? ? ?

loop_
_jana_atom_site_adp_d_label
_jana_atom_site_adp_d_type_symbol
_jana_atom_site_adp_d_1111
_jana_atom_site_adp_d_1112
_jana_atom_site_adp_d_1113
_jana_atom_site_adp_d_1122
_jana_atom_site_adp_d_1123
_jana_atom_site_adp_d_1133
_jana_atom_site_adp_d_1222
_jana_atom_site_adp_d_1223
_jana_atom_site_adp_d_1233
_jana_atom_site_adp_d_1333
_jana_atom_site_adp_d_2222
_jana_atom_site_adp_d_2223
_jana_atom_site_adp_d_2233
_jana_atom_site_adp_d_2333
_jana_atom_site_adp_d_3333
? ? ? ? ? ? ? ? ? ? ? ? ? ? ? ? ?

loop_
_jana_atom_site_adp_e_label
_jana_atom_site_adp_e_type_symbol
_jana_atom_site_adp_e_11111
_jana_atom_site_adp_e_11112
_jana_atom_site_adp_e_11113
_jana_atom_site_adp_e_11122
_jana_atom_site_adp_e_11123
_jana_atom_site_adp_e_11133
_jana_atom_site_adp_e_11222
_jana_atom_site_adp_e_11223
_jana_atom_site_adp_e_11233
_jana_atom_site_adp_e_11333
_jana_atom_site_adp_e_12222
_jana_atom_site_adp_e_12223
_jana_atom_site_adp_e_12233
_jana_atom_site_adp_e_12333
_jana_atom_site_adp_e_13333
_jana_atom_site_adp_e_22222
_jana_atom_site_adp_e_22223
_jana_atom_site_adp_e_22233
_jana_atom_site_adp_e_22333
_jana_atom_site_adp_e_23333
_jana_atom_site_adp_e_33333
? ? ? ? ? ? ? ? ? ? ? ? ? ? ? ? ? ? ? ? ? ? ?

loop_
_jana_atom_site_adp_f_label
_jana_atom_site_adp_f_type_symbol
_jana_atom_site_adp_f_111111
_jana_atom_site_adp_f_111112
_jana_atom_site_adp_f_111113
_jana_atom_site_adp_f_111122
_jana_atom_site_adp_f_111123
_jana_atom_site_adp_f_111133
_jana_atom_site_adp_f_111222
_jana_atom_site_adp_f_111223
_jana_atom_site_adp_f_111233
_jana_atom_site_adp_f_111333
_jana_atom_site_adp_f_112222
_jana_atom_site_adp_f_112223
_jana_atom_site_adp_f_112233
_jana_atom_site_adp_f_112333
_jana_atom_site_adp_f_113333
_jana_atom_site_adp_f_122222
_jana_atom_site_adp_f_122223
_jana_atom_site_adp_f_122233
_jana_atom_site_adp_f_122333
_jana_atom_site_adp_f_123333
_jana_atom_site_adp_f_133333
_jana_atom_site_adp_f_222222
_jana_atom_site_adp_f_222223
_jana_atom_site_adp_f_222233
_jana_atom_site_adp_f_222333
_jana_atom_site_adp_f_223333
_jana_atom_site_adp_f_233333
_jana_atom_site_adp_f_333333
? ? ? ? ? ? ? ? ? ? ? ? ? ? ? ? ? ? ? ? ? ? ? ? ? ? ? ? ? ?
